data_7229390
loop_
_publ_author_name
'Zhu, Shuai'
'chen, Chunqi'
'Xiao, Mingyan'
'Yu, Liping'
'Wang, Liang'
'Xiao, Jian'

_publ_section_title
;
 Construction of the tetrahydroquinoline spiro skeleton via cascade
 [1,5]-hydride transfer-involved C(sp3)-H functionalization &#x201C;on
 water&#x201D;
;
_journal_name_full 'Green Chem.'
_journal_paper_doi 10.1039/C7GC02353G
_journal_year 2017
_chemical_formula_sum 'C20 H16 Br N O3'
_chemical_formula_weight 398.25
_chemical_name_systematic 8'-bromo-1',2',3',3a'-tetrahydro-5'H-spiro[chromane-3,4'-pyrrolo[1,2-a]quinoline]-2,4-dione
_space_group_IT_number 2
_symmetry_cell_setting triclinic
_symmetry_space_group_name_Hall '-P 1'
_symmetry_space_group_name_H-M 'P -1'
_atom_sites_solution_hydrogens geom
_atom_sites_solution_primary direct
_atom_sites_solution_secondary difmap
_audit_creation_method SHELXL-97
_audit_update_record
;
2017-04-23 deposited with the CCDC.
2017-10-24 downloaded from the CCDC.
;
_cell_angle_alpha 71.212(7)
_cell_angle_beta 72.443(10)
_cell_angle_gamma 79.120(10)
_cell_formula_units_Z 2
_cell_length_a 8.2200(12)
_cell_length_b 8.7275(7)
_cell_length_c 13.0899(9)
_cell_measurement_reflns_used 2362
_cell_measurement_temperature 293(2)
_cell_measurement_theta_max 71.3110
_cell_measurement_theta_min 3.7490
_cell_volume 843.24(16)
_computing_structure_refinement 'SHELXL-97 (Sheldrick, 1997)'
_computing_structure_solution 'SHELXS-97 (Sheldrick, 1990)'
_diffrn_ambient_temperature 293(2)
_diffrn_measured_fraction_theta_full 0.989
_diffrn_measured_fraction_theta_max 0.989
_diffrn_measurement_device_type 'Xcalibur, Eos, Gemini'
_diffrn_radiation_monochromator graphite
_diffrn_radiation_source 'Enhance (Cu) X-ray Source'
_diffrn_radiation_type CuK\a
_diffrn_radiation_wavelength 1.54184
_diffrn_reflns_av_R_equivalents 0.0233
_diffrn_reflns_av_sigmaI/netI 0.0295
_diffrn_reflns_limit_h_max 9
_diffrn_reflns_limit_h_min -9
_diffrn_reflns_limit_k_max 8
_diffrn_reflns_limit_k_min -10
_diffrn_reflns_limit_l_max 13
_diffrn_reflns_limit_l_min -15
_diffrn_reflns_number 4724
_diffrn_reflns_theta_full 67.25
_diffrn_reflns_theta_max 67.25
_diffrn_reflns_theta_min 3.69
_exptl_absorpt_coefficient_mu 3.485
_exptl_absorpt_correction_T_max 0.7004
_exptl_absorpt_correction_T_min 0.6798
_exptl_absorpt_correction_type multi-scan
_exptl_absorpt_process_details sadabs
_exptl_crystal_colour colorless
_exptl_crystal_density_diffrn 1.568
_exptl_crystal_density_method 'not measured'
_exptl_crystal_description block
_exptl_crystal_F_000 404
_exptl_crystal_recrystallization_method 'Re-crystallisation from solvent: ????????'
_exptl_crystal_size_max 0.12
_exptl_crystal_size_mid 0.11
_exptl_crystal_size_min 0.11
_refine_diff_density_max 0.529
_refine_diff_density_min -0.484
_refine_diff_density_rms 0.083
_refine_ls_extinction_method none
_refine_ls_goodness_of_fit_ref 1.069
_refine_ls_hydrogen_treatment constr
_refine_ls_matrix_type full
_refine_ls_number_parameters 226
_refine_ls_number_reflns 2991
_refine_ls_number_restraints 0
_refine_ls_restrained_S_all 1.069
_refine_ls_R_factor_all 0.0576
_refine_ls_R_factor_gt 0.0520
_refine_ls_shift/su_max 0.000
_refine_ls_shift/su_mean 0.000
_refine_ls_structure_factor_coef Fsqd
_refine_ls_weighting_details 'calc w=1/[\s^2^(Fo^2^)+(0.0827P)^2^+0.3864P] where P=(Fo^2^+2Fc^2^)/3'
_refine_ls_weighting_scheme calc
_refine_ls_wR_factor_gt 0.1421
_refine_ls_wR_factor_ref 0.1484
_reflns_number_gt 2616
_reflns_number_total 2991
_reflns_threshold_expression >2sigma(I)
_cod_data_source_file c7gc02353g2.cif
_cod_data_source_block exp_7575
_cod_original_cell_volume 843.24(15)
_cod_original_sg_symbol_H-M P-1
_cod_database_code 7229390

loop_
_symmetry_equiv_pos_as_xyz
'x, y, z'
'-x, -y, -z'

loop_
_atom_site_label
_atom_site_type_symbol
_atom_site_fract_x
_atom_site_fract_y
_atom_site_fract_z
_atom_site_U_iso_or_equiv
_atom_site_adp_type
_atom_site_occupancy
_atom_site_symmetry_multiplicity
_atom_site_calc_flag
_atom_site_refinement_flags
Br1 Br 0.21480(7) -0.00527(6) 1.38847(4) 0.0890(3) Uani 1 1 d .
N1 N 0.5308(3) 0.2779(3) 0.9746(2) 0.0468(6) Uani 1 1 d .
O1 O 0.9953(3) 0.1376(3) 0.7857(2) 0.0594(6) Uani 1 1 d .
O2 O 0.9484(3) 0.5754(3) 0.8459(2) 0.0614(6) Uani 1 1 d .
O3 O 0.8440(3) 0.0294(3) 0.9533(2) 0.0576(6) Uani 1 1 d .
C1 C 0.4069(5) 0.0928(4) 1.2762(3) 0.0575(8) Uani 1 1 d .
C2 C 0.3969(4) 0.1450(4) 1.1671(3) 0.0498(7) Uani 1 1 d .
H2 H 0.3006 0.1321 1.1486 0.060 Uiso 1 1 calc R
C3 C 0.5358(4) 0.2182(3) 1.0844(2) 0.0422(6) Uani 1 1 d .
C4 C 0.6821(4) 0.2323(3) 1.1140(2) 0.0434(6) Uani 1 1 d .
C5 C 0.6832(5) 0.1756(4) 1.2260(3) 0.0568(8) Uani 1 1 d .
H5 H 0.7802 0.1831 1.2460 0.068 Uiso 1 1 calc R
C6 C 0.5450(6) 0.1084(5) 1.3084(3) 0.0659(9) Uani 1 1 d .
H6 H 0.5457 0.0749 1.3833 0.079 Uiso 1 1 calc R
C7 C 0.8360(4) 0.3051(4) 1.0283(3) 0.0461(7) Uani 1 1 d .
H7A H 0.9386 0.2401 1.0463 0.055 Uiso 1 1 calc R
H7B H 0.8376 0.4134 1.0332 0.055 Uiso 1 1 calc R
C8 C 0.8424(3) 0.3170(3) 0.9068(2) 0.0390(6) Uani 1 1 d .
C9 C 0.6560(3) 0.3792(4) 0.8922(2) 0.0412(6) Uani 1 1 d .
H9 H 0.6273 0.4891 0.9013 0.049 Uiso 1 1 calc R
C10 C 0.6256(4) 0.3848(5) 0.7817(3) 0.0604(9) Uani 1 1 d .
H10A H 0.6439 0.4908 0.7281 0.072 Uiso 1 1 calc R
H10B H 0.7022 0.3027 0.7504 0.072 Uiso 1 1 calc R
C11 C 0.4436(6) 0.3518(6) 0.8099(3) 0.0742(11) Uani 1 1 d .
H11A H 0.4291 0.2952 0.7610 0.089 Uiso 1 1 calc R
H11B H 0.3687 0.4528 0.8021 0.089 Uiso 1 1 calc R
C12 C 0.4027(4) 0.2477(4) 0.9291(3) 0.0501(7) Uani 1 1 d .
H12A H 0.2878 0.2792 0.9694 0.060 Uiso 1 1 calc R
H12B H 0.4120 0.1337 0.9328 0.060 Uiso 1 1 calc R
C13 C 0.9528(4) 0.4491(4) 0.8253(3) 0.0443(6) Uani 1 1 d .
C14 C 1.0556(4) 0.4198(4) 0.7185(3) 0.0473(7) Uani 1 1 d .
C15 C 1.0701(4) 0.2674(4) 0.7035(3) 0.0532(7) Uani 1 1 d .
C16 C 0.8931(4) 0.1509(4) 0.8871(3) 0.0433(6) Uani 1 1 d .
C17 C 1.1397(5) 0.5418(5) 0.6314(3) 0.0646(9) Uani 1 1 d .
H17 H 1.1296 0.6454 0.6396 0.078 Uiso 1 1 calc R
C18 C 1.2377(7) 0.5108(6) 0.5332(4) 0.0860(13) Uani 1 1 d .
H18 H 1.2959 0.5921 0.4758 0.103 Uiso 1 1 calc R
C19 C 1.2489(7) 0.3572(6) 0.5208(4) 0.0970(17) Uani 1 1 d .
H19 H 1.3139 0.3366 0.4541 0.116 Uiso 1 1 calc R
C20 C 1.1666(6) 0.2356(5) 0.6044(3) 0.0772(12) Uani 1 1 d .
H20 H 1.1752 0.1330 0.5950 0.093 Uiso 1 1 calc R

loop_
_atom_site_aniso_label
_atom_site_aniso_U_11
_atom_site_aniso_U_22
_atom_site_aniso_U_33
_atom_site_aniso_U_23
_atom_site_aniso_U_13
_atom_site_aniso_U_12
Br1 0.1026(4) 0.0940(4) 0.0533(3) -0.0198(2) 0.0181(2) -0.0343(3)
N1 0.0394(12) 0.0626(15) 0.0402(13) -0.0125(11) -0.0115(10) -0.0113(11)
O1 0.0659(14) 0.0508(12) 0.0571(14) -0.0260(10) -0.0011(11) -0.0015(10)
O2 0.0691(15) 0.0575(13) 0.0658(15) -0.0272(11) -0.0078(12) -0.0245(11)
O3 0.0558(13) 0.0478(12) 0.0674(15) -0.0198(11) -0.0051(11) -0.0125(10)
C1 0.067(2) 0.0543(17) 0.0416(17) -0.0166(14) 0.0036(15) -0.0067(15)
C2 0.0514(17) 0.0487(16) 0.0465(17) -0.0176(13) -0.0036(13) -0.0064(13)
C3 0.0439(15) 0.0424(14) 0.0413(15) -0.0172(11) -0.0099(12) 0.0009(11)
C4 0.0488(15) 0.0450(14) 0.0408(15) -0.0192(12) -0.0140(12) 0.0015(12)
C5 0.069(2) 0.0613(19) 0.0451(17) -0.0173(14) -0.0230(16) -0.0004(16)
C6 0.086(3) 0.070(2) 0.0383(17) -0.0152(15) -0.0139(17) -0.0031(19)
C7 0.0480(16) 0.0537(16) 0.0470(16) -0.0203(13) -0.0198(13) -0.0063(13)
C8 0.0334(13) 0.0451(14) 0.0431(15) -0.0191(12) -0.0100(11) -0.0035(11)
C9 0.0366(14) 0.0472(14) 0.0408(15) -0.0133(12) -0.0111(11) -0.0034(11)
C10 0.0496(18) 0.090(2) 0.0419(17) -0.0117(16) -0.0171(14) -0.0116(17)
C11 0.074(2) 0.097(3) 0.062(2) -0.014(2) -0.032(2) -0.024(2)
C12 0.0427(15) 0.0567(17) 0.0574(18) -0.0203(14) -0.0163(14) -0.0081(13)
C13 0.0368(14) 0.0510(16) 0.0512(17) -0.0186(13) -0.0137(12) -0.0081(12)
C14 0.0411(15) 0.0564(17) 0.0438(16) -0.0144(13) -0.0110(12) -0.0032(13)
C15 0.0524(17) 0.0558(17) 0.0463(17) -0.0155(14) -0.0102(14) 0.0040(14)
C16 0.0365(13) 0.0484(15) 0.0505(16) -0.0210(13) -0.0115(12) -0.0046(12)
C17 0.069(2) 0.063(2) 0.055(2) -0.0096(16) -0.0113(17) -0.0098(17)
C18 0.097(3) 0.088(3) 0.047(2) -0.005(2) 0.003(2) -0.009(2)
C19 0.113(4) 0.096(3) 0.047(2) -0.017(2) 0.009(2) 0.018(3)
C20 0.095(3) 0.070(2) 0.052(2) -0.0226(18) -0.005(2) 0.015(2)

loop_
_atom_type_symbol
_atom_type_description
_atom_type_scat_dispersion_real
_atom_type_scat_dispersion_imag
_atom_type_scat_source
C C 0.0181 0.0091 'International Tables Vol C Tables 4.2.6.8 and 6.1.1.4'
H H 0.0000 0.0000 'International Tables Vol C Tables 4.2.6.8 and 6.1.1.4'
N N 0.0311 0.0180 'International Tables Vol C Tables 4.2.6.8 and 6.1.1.4'
O O 0.0492 0.0322 'International Tables Vol C Tables 4.2.6.8 and 6.1.1.4'
Br Br -0.6763 1.2805 'International Tables Vol C Tables 4.2.6.8 and 6.1.1.4'

loop_
_geom_angle_atom_site_label_1
_geom_angle_atom_site_label_2
_geom_angle_atom_site_label_3
_geom_angle
C3 N1 C9 121.8(2)
C3 N1 C12 125.0(3)
C9 N1 C12 113.2(2)
C16 O1 C15 122.6(2)
C6 C1 C2 123.5(3)
C6 C1 Br1 118.8(3)
C2 C1 Br1 117.7(3)
C1 C2 C3 118.2(3)
N1 C3 C2 120.9(3)
N1 C3 C4 119.3(3)
C2 C3 C4 119.8(3)
C5 C4 C3 118.6(3)
C5 C4 C7 119.5(3)
C3 C4 C7 121.9(3)
C6 C5 C4 122.1(3)
C1 C6 C5 117.7(3)
C4 C7 C8 114.4(2)
C16 C8 C13 115.2(2)
C16 C8 C7 110.2(2)
C13 C8 C7 110.2(2)
C16 C8 C9 109.0(2)
C13 C8 C9 105.0(2)
C7 C8 C9 106.8(2)
N1 C9 C10 103.6(2)
N1 C9 C8 112.0(2)
C10 C9 C8 116.6(2)
C11 C10 C9 105.1(3)
C10 C11 C12 106.1(3)
N1 C12 C11 104.1(3)
O2 C13 C14 122.1(3)
O2 C13 C8 120.7(3)
C14 C13 C8 117.0(2)
C15 C14 C17 118.6(3)
C15 C14 C13 119.8(3)
C17 C14 C13 121.7(3)
O1 C15 C14 122.9(3)
O1 C15 C20 115.9(3)
C14 C15 C20 121.2(4)
O3 C16 O1 116.6(3)
O3 C16 C8 123.9(3)
O1 C16 C8 119.5(3)
C18 C17 C14 120.6(4)
C17 C18 C19 119.3(4)
C20 C19 C18 121.4(4)
C19 C20 C15 118.9(4)

loop_
_geom_bond_atom_site_label_1
_geom_bond_atom_site_label_2
_geom_bond_distance
Br1 C1 1.920(4)
N1 C3 1.374(4)
N1 C9 1.437(4)
N1 C12 1.455(4)
O1 C16 1.368(4)
O1 C15 1.378(4)
O2 C13 1.208(4)
O3 C16 1.182(4)
C1 C6 1.367(6)
C1 C2 1.376(5)
C2 C3 1.403(4)
C3 C4 1.407(4)
C4 C5 1.390(4)
C4 C7 1.501(5)
C5 C6 1.379(6)
C7 C8 1.547(4)
C8 C16 1.513(4)
C8 C13 1.520(4)
C8 C9 1.573(4)
C9 C10 1.525(4)
C10 C11 1.489(5)
C11 C12 1.503(5)
C13 C14 1.473(4)
C14 C15 1.385(5)
C14 C17 1.389(5)
C15 C20 1.385(5)
C17 C18 1.375(6)
C18 C19 1.384(7)
C19 C20 1.363(7)
